data_1564868
loop_
_publ_author_name
'Zhang, Cai-Xia'
'Fang, Duo-Wen'
'Wang, Jun-Ling'
'Jia, Ai-Quan'
'Zhang, Qian-Feng'

_publ_section_title
;
 Syntheses, characterizations, and reactivities of new
 1,4,7-trimethyl-l,4,7-triazacyclononane (Me3tacn) molybdenum and tungsten
 complexes
;
_journal_name_full 'Inorganica Chimica Acta'
_journal_page_first 119599
_journal_paper_doi 10.1016/j.ica.2020.119599
_journal_volume 507
_journal_year 2020
_chemical_formula_sum 'C9 H21 Mo N3 O S4'
_chemical_formula_weight 411.47
_space_group_crystal_system hexagonal
_space_group_IT_number 169
_space_group_name_Hall 'P 61'
_space_group_name_H-M_alt 'P 61'
_atom_sites_solution_hydrogens geom
_audit_creation_method SHELXL-2014/7
_cell_angle_alpha 90
_cell_angle_beta 90
_cell_angle_gamma 120
_cell_formula_units_Z 6
_cell_length_a 8.673(16)
_cell_length_b 8.673(16)
_cell_length_c 36.26(7)
_cell_measurement_reflns_used 1977
_cell_measurement_temperature 296(2)
_cell_measurement_theta_max 20.66
_cell_measurement_theta_min 2.71
_cell_volume 2362(8)
_computing_cell_refinement 'Bruker SAINT'
_computing_data_collection 'Bruker APEX2'
_computing_data_reduction 'Bruker SAINT'
_computing_structure_refinement 'SHELXL-2014/7 (Sheldrick, 2014)'
_computing_structure_solution 'SHELXS-97 (Sheldrick 2008)'
_diffrn_ambient_temperature 296(2)
_diffrn_measured_fraction_theta_full 1.000
_diffrn_measured_fraction_theta_max 0.996
_diffrn_measurement_device_type 'Bruker APEX-II CCD'
_diffrn_measurement_method '\f and \w scans'
_diffrn_radiation_type MoK\a
_diffrn_radiation_wavelength 0.71073
_diffrn_reflns_av_R_equivalents 0.0965
_diffrn_reflns_av_unetI/netI 0.0952
_diffrn_reflns_Laue_measured_fraction_full 1.000
_diffrn_reflns_Laue_measured_fraction_max 0.996
_diffrn_reflns_limit_h_max 11
_diffrn_reflns_limit_h_min -11
_diffrn_reflns_limit_k_max 11
_diffrn_reflns_limit_k_min -7
_diffrn_reflns_limit_l_max 44
_diffrn_reflns_limit_l_min -47
_diffrn_reflns_number 15222
_diffrn_reflns_point_group_measured_fraction_full 0.989
_diffrn_reflns_point_group_measured_fraction_max 0.980
_diffrn_reflns_theta_full 25.242
_diffrn_reflns_theta_max 27.886
_diffrn_reflns_theta_min 2.712
_exptl_absorpt_coefficient_mu 1.355
_exptl_crystal_colour red
_exptl_crystal_density_diffrn 1.735
_exptl_crystal_description needle
_exptl_crystal_F_000 1260
_exptl_crystal_size_max 0.250
_exptl_crystal_size_mid 0.200
_exptl_crystal_size_min 0.180
_refine_diff_density_max 0.888
_refine_diff_density_min -0.654
_refine_diff_density_rms 0.126
_refine_ls_abs_structure_details
;
 Flack x determined using 852 quotients [(I+)-(I-)]/[(I+)+(I-)]
 (Parsons, Flack and Wagner, Acta Cryst. B69 (2013) 249-259).
;
_refine_ls_abs_structure_Flack 0.04(7)
_refine_ls_extinction_coef 0.0030(11)
_refine_ls_extinction_expression Fc^*^=kFc[1+0.001xFc^2^\l^3^/sin(2\q)]^-1/4^
_refine_ls_extinction_method 'SHELXL-2014/7 (Sheldrick 2014'
_refine_ls_goodness_of_fit_ref 0.939
_refine_ls_hydrogen_treatment constr
_refine_ls_matrix_type full
_refine_ls_number_parameters 167
_refine_ls_number_reflns 3690
_refine_ls_number_restraints 1
_refine_ls_restrained_S_all 0.938
_refine_ls_R_factor_all 0.1045
_refine_ls_R_factor_gt 0.0594
_refine_ls_shift/su_max 0.000
_refine_ls_shift/su_mean 0.000
_refine_ls_structure_factor_coef Fsqd
_refine_ls_weighting_details 'w=1/[\s^2^(Fo^2^)+(0.1000P)^2^+0.6233P] where P=(Fo^2^+2Fc^2^)/3'
_refine_ls_weighting_scheme calc
_refine_ls_wR_factor_gt 0.1432
_refine_ls_wR_factor_ref 0.1737
_reflns_Friedel_coverage 0.937
_reflns_Friedel_fraction_full 0.977
_reflns_Friedel_fraction_max 0.963
_reflns_number_gt 2388
_reflns_number_total 3690
_reflns_threshold_expression 'I > 2\s(I)'
_cod_data_source_file 10.cif
_cod_data_source_block 20191127zcx03_0m_a
_cod_original_cell_volume 2362(10)
_cod_database_code 1564868
_shelx_shelxl_version_number 2014/7
_shelx_space_group_comment
;
The symmetry employed for this shelxl refinement is uniquely defined
by the following loop, which should always be used as a source of
symmetry information in preference to the above space-group names.
They are only intended as comments.
;
_shelx_estimated_absorpt_t_min 0.728
_shelx_estimated_absorpt_t_max 0.792

loop_
_space_group_symop_operation_xyz
'x, y, z'
'-y, x-y, z+1/3'
'-x+y, -x, z+2/3'
'-x, -y, z+1/2'
'y, -x+y, z+5/6'
'x-y, x, z+1/6'

loop_
_atom_site_label
_atom_site_type_symbol
_atom_site_fract_x
_atom_site_fract_y
_atom_site_fract_z
_atom_site_U_iso_or_equiv
_atom_site_adp_type
_atom_site_occupancy
_atom_site_site_symmetry_order
_atom_site_calc_flag
_atom_site_refinement_flags_posn
_atom_site_refinement_flags_adp
_atom_site_refinement_flags_occupancy
_atom_site_disorder_assembly
_atom_site_disorder_group
Mo1 Mo 0.62340(14) 0.04464(14) 0.51394(4) 0.0432(3) Uani 1 1 d . . . . .
S1 S 0.5537(7) 0.2175(6) 0.54873(11) 0.0743(12) Uani 1 1 d . . . . .
S4 S 0.3413(6) -0.1789(6) 0.50912(14) 0.0820(14) Uani 1 1 d . . . . .
S2 S 0.2882(9) 0.0652(9) 0.5709(2) 0.114(2) Uani 1 1 d . . . . .
S3 S 0.1538(7) -0.1300(9) 0.53791(19) 0.1044(19) Uani 1 1 d . . . . .
N2 N 0.8978(16) 0.2724(17) 0.5001(3) 0.059(3) Uani 1 1 d . . . . .
N3 N 0.715(2) -0.0660(17) 0.4673(4) 0.071(4) Uani 1 1 d . . . . .
O1 O 0.7218(19) -0.027(2) 0.5437(4) 0.092(5) Uani 1 1 d . . . . .
N1 N 0.5925(15) 0.1797(17) 0.4592(3) 0.054(3) Uani 1 1 d . . . . .
C2 C 0.893(3) 0.407(2) 0.4774(6) 0.093(6) Uani 1 1 d . . . . .
H2A H 0.8962 0.4980 0.4935 0.112 Uiso 1 1 calc R U . . .
H2B H 1.0014 0.4638 0.4627 0.112 Uiso 1 1 calc R U . . .
C1 C 0.751(3) 0.352(3) 0.4540(6) 0.106(8) Uani 1 1 d . . . . .
H1A H 0.7941 0.3544 0.4292 0.127 Uiso 1 1 calc R U . . .
H1B H 0.7146 0.4411 0.4549 0.127 Uiso 1 1 calc R U . . .
C9 C 0.659(4) -0.251(3) 0.4741(10) 0.159(16) Uani 1 1 d . . . . .
H9A H 0.5321 -0.3219 0.4717 0.239 Uiso 1 1 calc R U . . .
H9B H 0.6936 -0.2638 0.4986 0.239 Uiso 1 1 calc R U . . .
H9C H 0.7147 -0.2906 0.4565 0.239 Uiso 1 1 calc R U . . .
C7 C 0.436(3) 0.202(3) 0.4608(5) 0.099(7) Uani 1 1 d . . . . .
H7A H 0.4392 0.2630 0.4832 0.149 Uiso 1 1 calc R U . . .
H7B H 0.3299 0.0877 0.4603 0.149 Uiso 1 1 calc R U . . .
H7C H 0.4367 0.2712 0.4400 0.149 Uiso 1 1 calc R U . . .
C4 C 0.912(3) 0.037(4) 0.4667(7) 0.111(8) Uani 1 1 d . . . . .
H4A H 0.9542 -0.0341 0.4789 0.133 Uiso 1 1 calc R U . . .
H4B H 0.9489 0.0491 0.4412 0.133 Uiso 1 1 calc R U . . .
C3 C 0.998(3) 0.202(4) 0.4821(10) 0.127(10) Uani 1 1 d . . . . .
H3A H 1.0679 0.2853 0.4628 0.153 Uiso 1 1 calc R U . . .
H3B H 1.0815 0.2030 0.5000 0.153 Uiso 1 1 calc R U . . .
C6 C 0.581(4) 0.067(4) 0.4279(5) 0.111(8) Uani 1 1 d . . . . .
H6A H 0.4556 -0.0068 0.4217 0.133 Uiso 1 1 calc R U . . .
H6B H 0.6379 0.1443 0.4070 0.133 Uiso 1 1 calc R U . . .
C5 C 0.649(4) -0.042(4) 0.4310(7) 0.124(9) Uani 1 1 d . . . . .
H5A H 0.7475 0.0001 0.4138 0.148 Uiso 1 1 calc R U . . .
H5B H 0.5587 -0.1589 0.4227 0.148 Uiso 1 1 calc R U . . .
C8 C 0.999(3) 0.355(4) 0.5342(7) 0.123(10) Uani 1 1 d . . . . .
H8A H 1.1198 0.4403 0.5280 0.185 Uiso 1 1 calc R U . . .
H8B H 0.9975 0.2641 0.5497 0.185 Uiso 1 1 calc R U . . .
H8C H 0.9455 0.4128 0.5471 0.185 Uiso 1 1 calc R U . . .

loop_
_atom_site_aniso_label
_atom_site_aniso_U_11
_atom_site_aniso_U_22
_atom_site_aniso_U_33
_atom_site_aniso_U_23
_atom_site_aniso_U_13
_atom_site_aniso_U_12
Mo1 0.0483(7) 0.0447(6) 0.0376(5) 0.0067(5) 0.0084(5) 0.0242(5)
S1 0.089(3) 0.064(3) 0.062(2) -0.0131(19) 0.021(2) 0.032(2)
S4 0.059(2) 0.056(2) 0.095(3) -0.015(2) 0.025(2) 0.0019(19)
S2 0.105(4) 0.115(5) 0.128(5) -0.005(4) 0.055(4) 0.059(4)
S3 0.051(3) 0.130(5) 0.119(4) -0.010(4) 0.014(3) 0.036(3)
N2 0.049(7) 0.065(8) 0.051(6) -0.007(6) -0.007(5) 0.020(6)
N3 0.081(9) 0.053(7) 0.086(10) 0.006(6) 0.036(8) 0.039(7)
O1 0.104(10) 0.126(11) 0.080(8) 0.061(8) 0.041(8) 0.083(9)
N1 0.051(7) 0.068(7) 0.045(6) 0.014(5) -0.003(5) 0.032(6)
C2 0.092(14) 0.050(10) 0.096(14) 0.025(9) -0.013(11) 0.004(9)
C1 0.113(17) 0.064(12) 0.109(16) 0.048(12) -0.012(13) 0.020(12)
C9 0.22(3) 0.066(14) 0.21(3) 0.038(17) 0.13(3) 0.084(18)
C7 0.090(14) 0.17(2) 0.076(12) 0.051(13) 0.010(10) 0.093(15)
C4 0.078(14) 0.16(2) 0.126(19) -0.022(17) 0.027(13) 0.080(15)
C3 0.043(11) 0.13(2) 0.20(3) -0.04(2) 0.029(14) 0.033(12)
C6 0.16(2) 0.16(2) 0.039(9) -0.017(11) -0.002(12) 0.10(2)
C5 0.14(2) 0.15(2) 0.081(15) -0.071(16) -0.017(14) 0.08(2)
C8 0.074(13) 0.15(2) 0.079(14) 0.002(14) -0.019(11) 0.002(14)

loop_
_atom_type_symbol
_atom_type_description
_atom_type_scat_dispersion_real
_atom_type_scat_dispersion_imag
_atom_type_scat_source
C C 0.0033 0.0016 'International Tables Vol C Tables 4.2.6.8 and 6.1.1.4'
H H 0.0000 0.0000 'International Tables Vol C Tables 4.2.6.8 and 6.1.1.4'
N N 0.0061 0.0033 'International Tables Vol C Tables 4.2.6.8 and 6.1.1.4'
O O 0.0106 0.0060 'International Tables Vol C Tables 4.2.6.8 and 6.1.1.4'
S S 0.1246 0.1234 'International Tables Vol C Tables 4.2.6.8 and 6.1.1.4'
Mo Mo -1.6832 0.6857 'International Tables Vol C Tables 4.2.6.8 and 6.1.1.4'

loop_
_geom_angle_atom_site_label_1
_geom_angle_atom_site_label_2
_geom_angle_atom_site_label_3
_geom_angle
_geom_angle_site_symmetry_1
_geom_angle_site_symmetry_3
O1 Mo1 S4 105.5(6) . .
O1 Mo1 S1 104.0(6) . .
S4 Mo1 S1 94.53(18) . .
O1 Mo1 N2 87.6(6) . .
S4 Mo1 N2 162.6(4) . .
S1 Mo1 N2 93.3(3) . .
O1 Mo1 N3 88.4(6) . .
S4 Mo1 N3 92.1(4) . .
S1 Mo1 N3 163.8(4) . .
N2 Mo1 N3 76.5(5) . .
O1 Mo1 N1 156.9(5) . .
S4 Mo1 N1 91.0(3) . .
S1 Mo1 N1 90.3(4) . .
N2 Mo1 N1 73.4(4) . .
N3 Mo1 N1 74.8(5) . .
S2 S1 Mo1 111.0(3) . .
S3 S4 Mo1 113.5(3) . .
S3 S2 S1 107.5(3) . .
S2 S3 S4 106.9(3) . .
C3 N2 C2 110.4(19) . .
C3 N2 C8 104.2(19) . .
C2 N2 C8 109.6(16) . .
C3 N2 Mo1 108.9(13) . .
C2 N2 Mo1 113.0(11) . .
C8 N2 Mo1 110.4(12) . .
C9 N3 C4 108.5(19) . .
C9 N3 C5 112(2) . .
C4 N3 C5 108.0(18) . .
C9 N3 Mo1 110.4(13) . .
C4 N3 Mo1 107.2(12) . .
C5 N3 Mo1 111.1(12) . .
C1 N1 C7 109.3(16) . .
C1 N1 C6 107.6(17) . .
C7 N1 C6 111.1(16) . .
C1 N1 Mo1 109.4(9) . .
C7 N1 Mo1 111.7(9) . .
C6 N1 Mo1 107.6(12) . .
C1 C2 N2 116.9(15) . .
C1 C2 H2A 108.1 . .
N2 C2 H2A 108.1 . .
C1 C2 H2B 108.1 . .
N2 C2 H2B 108.1 . .
H2A C2 H2B 107.3 . .
C2 C1 N1 120.3(14) . .
C2 C1 H1A 107.3 . .
N1 C1 H1A 107.3 . .
C2 C1 H1B 107.3 . .
N1 C1 H1B 107.3 . .
H1A C1 H1B 106.9 . .
N3 C9 H9A 109.5 . .
N3 C9 H9B 109.5 . .
H9A C9 H9B 109.5 . .
N3 C9 H9C 109.5 . .
H9A C9 H9C 109.5 . .
H9B C9 H9C 109.5 . .
N1 C7 H7A 109.5 . .
N1 C7 H7B 109.5 . .
H7A C7 H7B 109.5 . .
N1 C7 H7C 109.5 . .
H7A C7 H7C 109.5 . .
H7B C7 H7C 109.5 . .
C3 C4 N3 119.5(16) . .
C3 C4 H4A 107.5 . .
N3 C4 H4A 107.5 . .
C3 C4 H4B 107.5 . .
N3 C4 H4B 107.5 . .
H4A C4 H4B 107.0 . .
C4 C3 N2 120.0(17) . .
C4 C3 H3A 107.3 . .
N2 C3 H3A 107.3 . .
C4 C3 H3B 107.3 . .
N2 C3 H3B 107.3 . .
H3A C3 H3B 106.9 . .
C5 C6 N1 119.6(18) . .
C5 C6 H6A 107.4 . .
N1 C6 H6A 107.4 . .
C5 C6 H6B 107.4 . .
N1 C6 H6B 107.4 . .
H6A C6 H6B 106.9 . .
C6 C5 N3 120.4(16) . .
C6 C5 H5A 107.2 . .
N3 C5 H5A 107.2 . .
C6 C5 H5B 107.2 . .
N3 C5 H5B 107.2 . .
H5A C5 H5B 106.9 . .
N2 C8 H8A 109.5 . .
N2 C8 H8B 109.5 . .
H8A C8 H8B 109.5 . .
N2 C8 H8C 109.5 . .
H8A C8 H8C 109.5 . .
H8B C8 H8C 109.5 . .

loop_
_geom_bond_atom_site_label_1
_geom_bond_atom_site_label_2
_geom_bond_distance
_geom_bond_site_symmetry_2
Mo1 O1 1.675(12) .
Mo1 S4 2.243(6) .
Mo1 S1 2.261(5) .
Mo1 N2 2.262(13) .
Mo1 N3 2.273(13) .
Mo1 N1 2.387(11) .
S1 S2 2.156(9) .
S4 S3 2.146(8) .
S2 S3 1.918(11) .
N2 C3 1.44(2) .
N2 C2 1.45(2) .
N2 C8 1.48(2) .
N3 C9 1.45(2) .
N3 C4 1.48(3) .
N3 C5 1.49(3) .
N1 C1 1.45(2) .
N1 C7 1.47(2) .
N1 C6 1.47(2) .
C2 C1 1.37(3) .
C2 H2A 0.9700 .
C2 H2B 0.9700 .
C1 H1A 0.9700 .
C1 H1B 0.9700 .
C9 H9A 0.9600 .
C9 H9B 0.9600 .
C9 H9C 0.9600 .
C7 H7A 0.9600 .
C7 H7B 0.9600 .
C7 H7C 0.9600 .
C4 C3 1.36(3) .
C4 H4A 0.9700 .
C4 H4B 0.9700 .
C3 H3A 0.9700 .
C3 H3B 0.9700 .
C6 C5 1.35(3) .
C6 H6A 0.9700 .
C6 H6B 0.9700 .
C5 H5A 0.9700 .
C5 H5B 0.9700 .
C8 H8A 0.9600 .
C8 H8B 0.9600 .
C8 H8C 0.9600 .
